data_2202458
loop_
_publ_author_name
'Vembu, Nagarajan'
'Nallu, Maruthai'
'Garrison, Jered'
'Youngs, Wiley J. '

_publ_section_title
;
 4-Dimethylaminopyridinium picrate: supramolecular aggregation through
 extensive N---H&#x00B7;&#x00B7;&#x00B7;O and
 C---H&#x00B7;&#x00B7;&#x00B7;O interactions
;
_journal_issue 7
_journal_name_full 'Acta Crystallographica Section E'
_journal_page_first o913
_journal_page_last o916
_journal_paper_doi 10.1107/S1600536803012212
_journal_volume 59
_journal_year 2003
_chemical_formula_moiety 'C7 H11 N2, C6 H2 N3 O7'
_chemical_formula_sum 'C13 H13 N5 O7'
_chemical_formula_weight 351.28
_chemical_melting_point 198.0(10)
_chemical_name_common '4-Dimethylaminopyridinium picrate'
_chemical_name_systematic
;
 4-N,N-Dimethylaminopyridinium 2,4,6-trinitrophenolate
;
_space_group_IT_number 14
_symmetry_cell_setting monoclinic
_symmetry_space_group_name_Hall '-P 2ybc'
_symmetry_space_group_name_H-M 'P 1 21/c 1'
_atom_sites_solution_hydrogens geom
_atom_sites_solution_primary direct
_atom_sites_solution_secondary difmap
_audit_creation_method SHELXL-97
_cell_angle_alpha 90.00
_cell_angle_beta 129.996(13)
_cell_angle_gamma 90.00
_cell_formula_units_Z 8
_cell_length_a 15.274(4)
_cell_length_b 12.617(3)
_cell_length_c 19.795(4)
_cell_measurement_reflns_used 5444
_cell_measurement_temperature 100(2)
_cell_measurement_theta_max 28.22
_cell_measurement_theta_min 2.37
_cell_volume 2922.4(13)
_computing_cell_refinement SMART
_computing_data_collection 'SMART (Bruker, 1998)'
_computing_data_reduction 'SAINT (Bruker, 1998)'
_computing_molecular_graphics SHELXTL
_computing_publication_material SHELXTL
_computing_structure_refinement SHELXTL
_computing_structure_solution 'SHELXTL (Bruker, 1998)'
_diffrn_ambient_temperature 100(2)
_diffrn_measured_fraction_theta_full 0.955
_diffrn_measured_fraction_theta_max 0.955
_diffrn_measurement_device_type 'CCD area detector'
_diffrn_measurement_method '\f and \w scans'
_diffrn_radiation_monochromator graphite
_diffrn_radiation_source 'fine-focus sealed tube'
_diffrn_radiation_type MoK\a
_diffrn_radiation_wavelength 0.71073
_diffrn_reflns_av_R_equivalents 0.0688
_diffrn_reflns_av_sigmaI/netI 0.0580
_diffrn_reflns_limit_h_max 19
_diffrn_reflns_limit_h_min -20
_diffrn_reflns_limit_k_max 16
_diffrn_reflns_limit_k_min -16
_diffrn_reflns_limit_l_max 26
_diffrn_reflns_limit_l_min -26
_diffrn_reflns_number 24887
_diffrn_reflns_theta_full 28.30
_diffrn_reflns_theta_max 28.30
_diffrn_reflns_theta_min 1.74
_diffrn_standards_decay_% 0
_diffrn_standards_number 0
_exptl_absorpt_coefficient_mu 0.132
_exptl_absorpt_correction_T_max 0.9740
_exptl_absorpt_correction_T_min 0.9368
_exptl_absorpt_correction_type multi-scan
_exptl_absorpt_process_details '(SADABS; Sheldrick, 1996)'
_exptl_crystal_colour yellow
_exptl_crystal_density_diffrn 1.597
_exptl_crystal_density_method 'not measured'
_exptl_crystal_description block
_exptl_crystal_F_000 1456
_exptl_crystal_size_max 0.50
_exptl_crystal_size_mid 0.40
_exptl_crystal_size_min 0.20
_refine_diff_density_max 0.501
_refine_diff_density_min -0.324
_refine_ls_extinction_method none
_refine_ls_goodness_of_fit_ref 1.203
_refine_ls_hydrogen_treatment refall
_refine_ls_matrix_type full
_refine_ls_number_parameters 555
_refine_ls_number_reflns 6947
_refine_ls_number_restraints 0
_refine_ls_restrained_S_all 1.203
_refine_ls_R_factor_all 0.0891
_refine_ls_R_factor_gt 0.0718
_refine_ls_shift/su_max <0.001
_refine_ls_shift/su_mean <0.001
_refine_ls_structure_factor_coef Fsqd
_refine_ls_weighting_details 'calc w=1/[\s^2^(Fo^2^)+(0.0449P)^2^+2.9161P] where P=(Fo^2^+2Fc^2^)/3'
_refine_ls_weighting_scheme calc
_refine_ls_wR_factor_gt 0.1479
_refine_ls_wR_factor_ref 0.1547
_reflns_number_gt 5744
_reflns_number_total 6947
_reflns_threshold_expression I>2\s(I)
_cod_data_source_file ci6222.cif
_cod_data_source_block I
_cod_depositor_comments
;
The following automatic conversions were performed:

'_chemical_melting_point' value '197-199' was changed to '198.0(10)'
- the average value was taken and precision was estimated.

Automatic conversion script
Id: cif_fix_values 1646 2011-03-28 12:23:43Z adriana 

The following automatic conversions were performed:

'_chemical_melting_point' value '197-199' was changed to '198.0(10)'
- the average value was taken and precision was estimated.

Automatic conversion script
Id: cif_fix_values 1715 2011-07-08 13:25:40Z adriana 
;
_cod_original_cell_volume 2922.4(12)
_cod_original_sg_symbol_H-M 'P 21/c'
_cod_database_code 2202458
_cod_database_fobs_code 2202458

loop_
_symmetry_equiv_pos_as_xyz
'x, y, z'
'-x, y+1/2, -z+1/2'
'-x, -y, -z'
'x, -y-1/2, z-1/2'

loop_
_atom_site_label
_atom_site_fract_x
_atom_site_fract_y
_atom_site_fract_z
_atom_site_U_iso_or_equiv
_atom_site_adp_type
_atom_site_calc_flag
_atom_site_refinement_flags
_atom_site_occupancy
_atom_site_disorder_assembly
_atom_site_disorder_group
_atom_site_type_symbol
O1 0.39985(15) 0.58218(14) 0.08462(11) 0.0210(4) Uani d . 1 . . O
O2 0.23796(16) 0.64307(14) -0.08376(11) 0.0224(4) Uani d . 1 . . O
O3 0.20307(19) 0.81007(15) -0.10400(12) 0.0322(5) Uani d . 1 . . O
O4 0.23307(16) 1.02045(15) 0.10762(12) 0.0272(4) Uani d . 1 . . O
O5 0.32326(16) 0.96172(15) 0.24010(12) 0.0267(4) Uani d . 1 . . O
O6 0.54812(17) 0.64622(18) 0.33229(12) 0.0368(5) Uani d . 1 . . O
O7 0.46009(16) 0.51830(14) 0.23918(12) 0.0260(4) Uani d . 1 . . O
O8 0.14841(15) 0.58289(13) 0.09176(11) 0.0195(4) Uani d . 1 . . O
O9 0.20398(16) 0.54601(14) 0.25612(12) 0.0241(4) Uani d . 1 . . O
O10 0.33094(15) 0.66845(16) 0.32372(11) 0.0284(4) Uani d . 1 . . O
O11 0.07247(16) 0.99157(14) 0.22318(11) 0.0236(4) Uani d . 1 . . O
O12 -0.02541(16) 1.03188(14) 0.08560(11) 0.0219(4) Uani d . 1 . . O
O13 -0.10633(14) 0.76201(15) -0.11605(11) 0.0222(4) Uani d . 1 . . O
O14 0.03594(15) 0.66346(14) -0.07400(11) 0.0207(4) Uani d . 1 . . O
N1 0.24219(18) 0.73151(16) -0.05638(13) 0.0177(4) Uani d . 1 . . N
N2 0.28913(18) 0.95256(16) 0.16457(14) 0.0188(4) Uani d . 1 . . N
N3 0.47675(17) 0.61226(18) 0.25676(13) 0.0201(5) Uani d . 1 . . N
N4 0.23728(17) 0.63548(16) 0.26057(12) 0.0156(4) Uani d . 1 . . N
N5 0.03468(16) 0.97105(16) 0.14805(12) 0.0145(4) Uani d . 1 . . N
N6 -0.01364(16) 0.72147(16) -0.05854(12) 0.0151(4) Uani d . 1 . . N
N7 0.38188(17) 0.44889(17) -0.02653(13) 0.0167(4) Uani d . 1 . . N
N8 0.42064(17) 0.18730(16) -0.12895(13) 0.0182(4) Uani d . 1 . . N
N9 0.14357(17) 0.45352(16) -0.01727(13) 0.0155(4) Uani d . 1 . . N
N10 0.16869(17) 0.18438(16) -0.12015(13) 0.0164(4) Uani d . 1 . . N
C1 0.36812(19) 0.66259(19) 0.09907(15) 0.0151(5) Uani d . 1 . . C
C2 0.2942(2) 0.74497(19) 0.03559(15) 0.0150(5) Uani d . 1 . . C
C3 0.2697(2) 0.83773(19) 0.05639(16) 0.0150(5) Uani d . 1 . . C
C4 0.3163(2) 0.85604(19) 0.14258(15) 0.0160(5) Uani d . 1 . . C
C5 0.3855(2) 0.7816(2) 0.20765(15) 0.0167(5) Uani d . 1 . . C
C6 0.40758(19) 0.68912(19) 0.18603(15) 0.0153(5) Uani d . 1 . . C
C7 0.11889(19) 0.66947(18) 0.10114(14) 0.0134(4) Uani d . 1 . . C
C8 0.16099(19) 0.70677(18) 0.18645(14) 0.0132(5) Uani d . 1 . . C
C9 0.13790(19) 0.80214(18) 0.20366(14) 0.0129(4) Uani d . 1 . . C
C10 0.06265(19) 0.86932(18) 0.13282(14) 0.0130(4) Uani d . 1 . . C
C11 0.01259(19) 0.84061(19) 0.04730(15) 0.0136(4) Uani d . 1 . . C
C12 0.04082(19) 0.74489(18) 0.03258(14) 0.0127(4) Uani d . 1 . . C
C13 0.4534(2) 0.3707(2) 0.02757(16) 0.0198(5) Uani d . 1 . . C
C14 0.4677(2) 0.2829(2) -0.00367(16) 0.0193(5) Uani d . 1 . . C
C15 0.40828(19) 0.27211(18) -0.09522(15) 0.0144(5) Uani d . 1 . . C
C16 0.3346(2) 0.35630(19) -0.14941(15) 0.0156(5) Uani d . 1 . . C
C17 0.3240(2) 0.4413(2) -0.11348(16) 0.0171(5) Uani d . 1 . . C
C18 0.4867(2) 0.0954(2) -0.07631(19) 0.0224(5) Uani d . 1 . . C
C19 0.3557(2) 0.1779(2) -0.22376(17) 0.0225(6) Uani d . 1 . . C
C20 0.2132(2) 0.3746(2) 0.03694(15) 0.0169(5) Uani d . 1 . . C
C21 0.2242(2) 0.28440(19) 0.00589(15) 0.0156(5) Uani d . 1 . . C
C22 0.16143(19) 0.27205(18) -0.08626(15) 0.0136(5) Uani d . 1 . . C
C23 0.0910(2) 0.35763(19) -0.14046(15) 0.0148(5) Uani d . 1 . . C
C24 0.0844(2) 0.4453(2) -0.10418(16) 0.0170(5) Uani d . 1 . . C
C25 0.2392(2) 0.0953(2) -0.06362(18) 0.0224(5) Uani d . 1 . . C
C26 0.1053(2) 0.1760(2) -0.21508(17) 0.0199(5) Uani d . 1 . . C
H' 0.377(2) 0.503(2) -0.0034(18) 0.021(7) Uiso d . 1 . . H
H'' 0.136(2) 0.510(2) 0.0056(17) 0.017(7) Uiso d . 1 . . H
H3 0.219(2) 0.887(2) 0.0133(19) 0.025(8) Uiso d . 1 . . H
H5 0.420(2) 0.792(2) 0.2676(18) 0.015(7) Uiso d . 1 . . H
H9 0.1741(19) 0.8207(18) 0.2632(15) 0.003(5) Uiso d . 1 . . H
H11 -0.039(2) 0.887(2) 0.0004(18) 0.015(7) Uiso d . 1 . . H
H13 0.492(3) 0.382(2) 0.088(2) 0.027(8) Uiso d . 1 . . H
H14 0.518(2) 0.233(2) 0.0368(19) 0.026(8) Uiso d . 1 . . H
H16 0.290(2) 0.355(2) -0.2104(17) 0.010(6) Uiso d . 1 . . H
H17 0.276(2) 0.497(2) -0.1480(17) 0.016(7) Uiso d . 1 . . H
H18A 0.508(3) 0.058(3) -0.105(3) 0.058(12) Uiso d . 1 . . H
H18B 0.442(3) 0.050(3) -0.072(2) 0.040(9) Uiso d . 1 . . H
H18C 0.558(3) 0.114(2) -0.017(2) 0.030(8) Uiso d . 1 . . H
H19A 0.385(3) 0.127(3) -0.232(2) 0.039(9) Uiso d . 1 . . H
H19B 0.278(3) 0.170(3) -0.254(2) 0.038(9) Uiso d . 1 . . H
H19C 0.366(3) 0.243(3) -0.250(2) 0.049(10) Uiso d . 1 . . H
H20 0.257(2) 0.386(2) 0.0981(17) 0.013(6) Uiso d . 1 . . H
H21 0.273(3) 0.231(2) 0.045(2) 0.030(8) Uiso d . 1 . . H
H23 0.047(2) 0.357(2) -0.2026(16) 0.008(6) Uiso d . 1 . . H
H24 0.037(2) 0.502(2) -0.1373(18) 0.022(7) Uiso d . 1 . . H
H25A 0.222(3) 0.037(3) -0.101(2) 0.029(8) Uiso d . 1 . . H
H25B 0.221(2) 0.072(2) -0.0273(19) 0.024(7) Uiso d . 1 . . H
H25C 0.324(3) 0.116(3) -0.022(2) 0.037(9) Uiso d . 1 . . H
H26A 0.026(3) 0.173(2) -0.245(2) 0.034(9) Uiso d . 1 . . H
H26B 0.129(2) 0.113(2) -0.2246(19) 0.026(8) Uiso d . 1 . . H
H26C 0.123(3) 0.231(2) -0.238(2) 0.028(8) Uiso d . 1 . . H

loop_
_atom_site_aniso_label
_atom_site_aniso_U_11
_atom_site_aniso_U_22
_atom_site_aniso_U_33
_atom_site_aniso_U_12
_atom_site_aniso_U_13
_atom_site_aniso_U_23
O1 0.0245(9) 0.0200(9) 0.0185(8) 0.0055(7) 0.0138(8) 0.0009(7)
O2 0.0313(10) 0.0178(9) 0.0192(8) 0.0022(8) 0.0168(8) -0.0034(7)
O3 0.0595(14) 0.0208(10) 0.0234(9) 0.0098(9) 0.0299(10) 0.0082(8)
O4 0.0330(11) 0.0198(10) 0.0321(10) 0.0044(8) 0.0225(9) -0.0011(8)
O5 0.0320(10) 0.0308(11) 0.0250(9) -0.0062(8) 0.0218(9) -0.0121(8)
O6 0.0263(11) 0.0451(13) 0.0160(9) 0.0010(9) 0.0031(8) 0.0011(9)
O7 0.0355(11) 0.0178(10) 0.0297(10) 0.0042(8) 0.0233(9) 0.0081(8)
O8 0.0268(9) 0.0167(9) 0.0165(8) 0.0035(7) 0.0146(8) -0.0017(7)
O9 0.0334(10) 0.0141(9) 0.0236(9) -0.0003(8) 0.0177(9) 0.0041(7)
O10 0.0193(9) 0.0345(11) 0.0142(8) -0.0050(8) 0.0030(8) 0.0023(8)
O11 0.0293(10) 0.0249(10) 0.0148(8) 0.0021(8) 0.0134(8) -0.0054(7)
O12 0.0294(10) 0.0188(9) 0.0193(9) 0.0055(8) 0.0165(8) 0.0020(7)
O13 0.0170(9) 0.0308(10) 0.0119(8) 0.0030(7) 0.0061(7) -0.0027(7)
O14 0.0286(10) 0.0220(9) 0.0182(8) 0.0064(8) 0.0182(8) -0.0015(7)
N1 0.0255(11) 0.0167(11) 0.0189(10) 0.0007(8) 0.0179(9) 0.0011(8)
N2 0.0208(10) 0.0173(11) 0.0239(11) -0.0068(8) 0.0170(10) -0.0075(9)
N3 0.0171(10) 0.0262(12) 0.0182(10) -0.0001(9) 0.0119(9) 0.0040(9)
N4 0.0193(10) 0.0186(11) 0.0122(9) 0.0010(8) 0.0117(9) 0.0008(8)
N5 0.0158(10) 0.0162(10) 0.0142(9) -0.0034(8) 0.0108(8) -0.0021(8)
N6 0.0159(10) 0.0160(10) 0.0125(9) -0.0019(8) 0.0087(8) -0.0009(8)
N7 0.0196(10) 0.0156(10) 0.0189(10) -0.0012(8) 0.0141(9) -0.0017(8)
N8 0.0194(10) 0.0169(10) 0.0183(10) 0.0039(8) 0.0121(9) 0.0012(8)
N9 0.0192(10) 0.0138(10) 0.0165(10) -0.0008(8) 0.0128(9) -0.0042(8)
N10 0.0221(10) 0.0148(10) 0.0178(10) 0.0003(8) 0.0152(9) -0.0011(8)
C1 0.0166(11) 0.0156(12) 0.0153(11) -0.0054(9) 0.0114(10) -0.0029(9)
C2 0.0166(11) 0.0180(12) 0.0144(11) -0.0031(9) 0.0118(10) -0.0016(9)
C3 0.0166(11) 0.0120(11) 0.0185(11) -0.0020(9) 0.0122(10) 0.0007(9)
C4 0.0180(11) 0.0163(12) 0.0191(11) -0.0041(9) 0.0144(10) -0.0037(9)
C5 0.0148(11) 0.0242(13) 0.0135(11) -0.0069(9) 0.0102(10) -0.0050(9)
C6 0.0125(11) 0.0181(12) 0.0159(11) -0.0031(9) 0.0094(10) 0.0011(9)
C7 0.0140(11) 0.0161(11) 0.0121(10) -0.0030(9) 0.0093(9) -0.0018(9)
C8 0.0124(11) 0.0171(12) 0.0109(10) -0.0039(9) 0.0079(9) -0.0001(9)
C9 0.0154(11) 0.0173(12) 0.0093(10) -0.0054(9) 0.0094(9) -0.0035(9)
C10 0.0147(11) 0.0133(11) 0.0146(11) -0.0042(9) 0.0112(9) -0.0037(9)
C11 0.0128(11) 0.0150(11) 0.0137(10) -0.0022(9) 0.0088(9) 0.0002(9)
C12 0.0128(10) 0.0157(11) 0.0104(10) -0.0032(9) 0.0077(9) -0.0028(9)
C13 0.0208(12) 0.0242(14) 0.0141(11) -0.0023(10) 0.0111(10) 0.0008(10)
C14 0.0188(12) 0.0191(13) 0.0172(12) 0.0024(10) 0.0103(11) 0.0050(10)
C15 0.0148(11) 0.0131(11) 0.0182(11) -0.0010(9) 0.0119(10) 0.0032(9)
C16 0.0174(12) 0.0159(12) 0.0154(11) 0.0012(9) 0.0114(10) 0.0028(9)
C17 0.0193(12) 0.0149(12) 0.0182(12) 0.0019(10) 0.0126(11) 0.0054(9)
C18 0.0242(14) 0.0151(13) 0.0270(14) 0.0032(10) 0.0161(13) 0.0040(11)
C19 0.0246(14) 0.0231(14) 0.0207(12) 0.0073(11) 0.0150(12) -0.0016(11)
C20 0.0186(12) 0.0207(13) 0.0122(11) -0.0036(9) 0.0103(10) -0.0008(9)
C21 0.0169(11) 0.0153(12) 0.0159(11) 0.0014(9) 0.0112(10) 0.0033(9)
C22 0.0149(11) 0.0135(11) 0.0177(11) -0.0032(9) 0.0129(10) -0.0005(9)
C23 0.0171(11) 0.0176(12) 0.0122(11) -0.0034(9) 0.0106(10) 0.0003(9)
C24 0.0174(12) 0.0147(12) 0.0196(12) -0.0010(9) 0.0122(10) 0.0001(9)
C25 0.0302(15) 0.0148(13) 0.0273(13) 0.0050(11) 0.0208(13) 0.0030(11)
C26 0.0275(14) 0.0184(13) 0.0215(12) -0.0010(11) 0.0192(12) -0.0052(10)

loop_
_atom_type_symbol
_atom_type_description
_atom_type_scat_dispersion_real
_atom_type_scat_dispersion_imag
_atom_type_scat_source
C C 0.0033 0.0016 'International Tables Vol C Tables 4.2.6.8 and 6.1.1.4'
H H 0.0000 0.0000 'International Tables Vol C Tables 4.2.6.8 and 6.1.1.4'
N N 0.0061 0.0033 'International Tables Vol C Tables 4.2.6.8 and 6.1.1.4'
O O 0.0106 0.0060 'International Tables Vol C Tables 4.2.6.8 and 6.1.1.4'

loop_
_geom_angle_atom_site_label_1
_geom_angle_atom_site_label_2
_geom_angle_atom_site_label_3
_geom_angle
_geom_angle_publ_flag
O2 N1 O3 122.4(2) y
O2 N1 C2 119.45(19) y
O3 N1 C2 118.2(2) y
O4 N2 O5 123.5(2) y
O4 N2 C4 118.7(2) y
O5 N2 C4 117.8(2) y
O7 N3 O6 123.1(2) y
O7 N3 C6 119.1(2) y
O6 N3 C6 117.8(2) y
O9 N4 O10 123.4(2) y
O9 N4 C8 118.23(19) y
O10 N4 C8 118.3(2) y
O12 N5 O11 123.6(2) y
O12 N5 C10 118.45(18) y
O11 N5 C10 117.91(19) y
O13 N6 O14 123.37(19) y
O13 N6 C12 117.95(19) y
O14 N6 C12 118.67(19) y
C17 N7 C13 119.9(2) y
C17 N7 H' 122.2(18) ?
C13 N7 H' 117.9(18) ?
C15 N8 C18 122.6(2) y
C15 N8 C19 120.7(2) y
C18 N8 C19 116.3(2) y
C24 N9 C20 120.3(2) y
C24 N9 H'' 120.9(17) ?
C20 N9 H'' 118.9(17) ?
C22 N10 C25 120.8(2) y
C22 N10 C26 120.3(2) y
C25 N10 C26 118.9(2) y
O1 C1 C6 122.6(2) ?
O1 C1 C2 126.2(2) ?
C6 C1 C2 111.1(2) ?
C3 C2 C1 124.2(2) ?
C3 C2 N1 116.2(2) ?
C1 C2 N1 119.6(2) ?
C2 C3 C4 119.4(2) ?
C2 C3 H3 121.4(18) ?
C4 C3 H3 119.1(18) ?
C5 C4 C3 121.0(2) ?
C5 C4 N2 119.3(2) ?
C3 C4 N2 119.6(2) ?
C6 C5 C4 119.1(2) ?
C6 C5 H5 117.6(16) ?
C4 C5 H5 123.3(16) ?
C5 C6 C1 125.0(2) ?
C5 C6 N3 116.3(2) ?
C1 C6 N3 118.6(2) ?
O8 C7 C12 126.8(2) ?
O8 C7 C8 122.0(2) ?
C12 C7 C8 111.2(2) ?
C9 C8 C7 126.1(2) ?
C9 C8 N4 117.60(19) ?
C7 C8 N4 116.3(2) ?
C8 C9 C10 117.8(2) ?
C8 C9 H9 119.3(14) ?
C10 C9 H9 122.8(14) ?
C11 C10 C9 121.5(2) ?
C11 C10 N5 118.9(2) ?
C9 C10 N5 119.65(19) ?
C12 C11 C10 119.1(2) ?
C12 C11 H11 121.2(16) ?
C10 C11 H11 119.7(16) ?
C11 C12 C7 124.1(2) ?
C11 C12 N6 115.8(2) ?
C7 C12 N6 120.1(2) ?
N7 C13 C14 121.6(2) ?
N7 C13 H13 114.9(18) ?
C14 C13 H13 123.6(18) ?
C13 C14 C15 120.3(2) ?
C13 C14 H14 117.3(18) ?
C15 C14 H14 122.4(18) ?
N8 C15 C16 121.5(2) ?
N8 C15 C14 122.4(2) ?
C16 C15 C14 116.2(2) ?
C17 C16 C15 120.2(2) ?
C17 C16 H16 117.0(16) ?
C15 C16 H16 122.7(16) ?
N7 C17 C16 121.9(2) ?
N7 C17 H17 116.8(16) ?
C16 C17 H17 121.3(16) ?
N8 C18 H18A 108(2) ?
N8 C18 H18B 110(2) ?
H18A C18 H18B 108(3) ?
N8 C18 H18C 113.1(18) ?
H18A C18 H18C 106(3) ?
H18B C18 H18C 111(3) ?
N8 C19 H19A 107(2) ?
N8 C19 H19B 112(2) ?
H19A C19 H19B 113(3) ?
N8 C19 H19C 112.5(19) ?
H19A C19 H19C 104(3) ?
H19B C19 H19C 108(3) ?
N9 C20 C21 121.7(2) ?
N9 C20 H20 117.1(16) ?
C21 C20 H20 121.2(16) ?
C20 C21 C22 119.8(2) ?
C20 C21 H21 119.8(19) ?
C22 C21 H21 120.5(19) ?
N10 C22 C23 121.4(2) ?
N10 C22 C21 122.0(2) ?
C23 C22 C21 116.6(2) ?
C24 C23 C22 120.1(2) ?
C24 C23 H23 117.3(15) ?
C22 C23 H23 122.6(15) ?
N9 C24 C23 121.6(2) ?
N9 C24 H24 115.3(18) ?
C23 C24 H24 123.0(18) ?
N10 C25 H25A 107.4(18) ?
N10 C25 H25B 112.7(17) ?
H25A C25 H25B 106(2) ?
N10 C25 H25C 110.4(18) ?
H25A C25 H25C 113(3) ?
H25B C25 H25C 108(2) ?
N10 C26 H26A 109.2(19) ?
N10 C26 H26B 107.2(18) ?
H26A C26 H26B 110(3) ?
N10 C26 H26C 113.3(18) ?
H26A C26 H26C 111(3) ?
H26B C26 H26C 105(2) ?

loop_
_geom_bond_atom_site_label_1
_geom_bond_atom_site_label_2
_geom_bond_site_symmetry_2
_geom_bond_distance
_geom_bond_publ_flag
O1 C1 . 1.235(3) y
O2 N1 . 1.224(3) y
O3 N1 . 1.226(3) y
O4 N2 . 1.223(3) y
O5 N2 . 1.232(3) y
O6 N3 . 1.230(3) y
O7 N3 . 1.215(3) y
O8 C7 . 1.240(3) y
O9 N4 . 1.218(3) y
O10 N4 . 1.218(3) y
O11 N5 . 1.228(2) y
O12 N5 . 1.225(3) y
O13 N6 . 1.221(3) y
O14 N6 . 1.225(3) y
N1 C2 . 1.454(3) y
N2 C4 . 1.441(3) y
N3 C6 . 1.454(3) y
N4 C8 . 1.457(3) y
N5 C10 . 1.444(3) y
N6 C12 . 1.451(3) y
N7 C17 . 1.340(3) y
N7 C13 . 1.345(3) y
N7 H' . 0.86(3) ?
N8 C15 . 1.337(3) y
N8 C18 . 1.448(3) y
N8 C19 . 1.458(3) y
N9 C24 . 1.337(3) y
N9 C20 . 1.344(3) y
N9 H'' . 0.89(3) ?
N10 C22 . 1.335(3) y
N10 C25 . 1.458(3) y
N10 C26 . 1.463(3) y
C1 C6 . 1.451(3) ?
C1 C2 . 1.453(3) ?
C2 C3 . 1.370(3) ?
C3 C4 . 1.382(3) ?
C3 H3 . 0.93(3) ?
C4 C5 . 1.381(3) ?
C5 C6 . 1.358(3) ?
C5 H5 . 0.95(3) ?
C7 C12 . 1.445(3) ?
C7 C8 . 1.446(3) ?
C8 C9 . 1.358(3) ?
C9 C10 . 1.391(3) ?
C9 H9 . 0.96(2) ?
C10 C11 . 1.385(3) ?
C11 C12 . 1.375(3) ?
C11 H11 . 0.94(3) ?
C13 C14 . 1.353(4) ?
C13 H13 . 0.95(3) ?
C14 C15 . 1.419(3) ?
C14 H14 . 0.92(3) ?
C15 C16 . 1.412(3) ?
C16 C17 . 1.353(3) ?
C16 H16 . 0.93(2) ?
C17 H17 . 0.93(3) ?
C18 H18A . 0.95(4) ?
C18 H18B . 0.94(4) ?
C18 H18C . 0.98(3) ?
C19 H19A . 0.85(4) ?
C19 H19B . 0.93(3) ?
C19 H19C . 1.04(4) ?
C20 C21 . 1.354(3) ?
C20 H20 . 0.94(3) ?
C21 C22 . 1.422(3) ?
C21 H21 . 0.93(3) ?
C22 C23 . 1.411(3) ?
C23 C24 . 1.358(3) ?
C23 H23 . 0.95(2) ?
C24 H24 . 0.92(3) ?
C25 H25A . 0.96(3) ?
C25 H25B . 0.97(3) ?
C25 H25C . 1.03(3) ?
C26 H26A . 0.95(3) ?
C26 H26B . 0.94(3) ?
C26 H26C . 0.95(3) ?

loop_
_geom_hbond_atom_site_label_D
_geom_hbond_atom_site_label_H
_geom_hbond_atom_site_label_A
_geom_hbond_site_symmetry_A
_geom_hbond_distance_DH
_geom_hbond_distance_HA
_geom_hbond_distance_DA
_geom_hbond_angle_DHA
_geom_hbond_publ_flag
N7 H' O1 . 0.86(3) 1.83(3) 2.640(3) 156(3) y
N7 H' O2 . 0.86(3) 2.41(3) 2.986(3) 125(2) y
N9 H'' O8 . 0.89(3) 1.84(3) 2.669(3) 154(2) y
N9 H'' O14 . 0.89(3) 2.34(3) 2.934(3) 124(2) y
C3 H3 O3 . 0.93(3) 2.38(3) 2.661(3) 97(2) y
C3 H3 O4 . 0.93(3) 2.42(3) 2.718(3) 99(2) y
C5 H5 O5 . 0.95(3) 2.45(3) 2.696(3) 94.2(17) y
C5 H5 O6 . 0.95(3) 2.37(3) 2.701(3) 99.6(18) y
C5 H5 O10 . 0.95(3) 2.72(3) 3.237(3) 114.6(19) y
C9 H9 O10 . 0.96(2) 2.68(2) 2.860(3) 91.0(15) y
C9 H9 O11 . 0.96(2) 2.47(2) 2.712(3) 94.1(15) y
C11 H11 O12 . 0.94(3) 2.40(3) 2.702(3) 98.2(18) y
C11 H11 O13 . 0.94(3) 2.41(3) 2.681(3) 96.0(18) y
C13 H13 O1 . 0.95(3) 2.87(3) 3.201(3) 102(2) y
C17 H17 O2 . 0.93(3) 2.51(3) 3.090(3) 121(2) y
C20 H20 O8 . 0.94(3) 2.94(3) 3.232(3) 99.2(17) y
C24 H24 O14 . 0.92(3) 2.40(3) 3.007(3) 123(2) y
C11 H11 O4 3_575 0.94(3) 2.56(3) 3.430(3) 153(2) y
C11 H11 O12 3_575 0.94(3) 2.66(3) 3.195(3) 116.7(19) y
C9 H9 O2 4_576 0.96(2) 2.56(2) 3.501(3) 169.5(19) y
C9 H9 O3 4_576 0.96(2) 2.89(2) 3.552(3) 127.7(17) y
C14 H14 O10 2_645 0.92(3) 2.32(3) 3.186(3) 156(2) y
C21 H21 O6 2_645 0.93(3) 2.45(3) 3.328(3) 159(3) y
C13 H13 O5 2_645 0.95(3) 2.86(3) 3.733(3) 153(2) y
C25 H25C O6 2_645 1.03(3) 2.94(3) 3.579(3) 121(2) y
C17 H17 O5 4_575 0.93(3) 2.78(3) 3.140(3) 104.3(19) y
C23 H23 O11 4_575 0.95(2) 2.58(2) 3.163(3) 119.7(18) y
C17 H17 O11 4_575 0.93(3) 2.45(3) 3.156(3) 133(2) y
C16 H16 O5 4_575 0.93(2) 2.68(3) 3.098(3) 107.9(18) y
C19 H19B O13 2_544 0.93(3) 2.48(3) 3.188(3) 133(3) y
C16 H16 O13 2_544 0.93(2) 2.94(3) 3.784(3) 151(2) y
C26 H26C O13 2_544 0.95(3) 2.77(3) 3.524(3) 137(2) y
C26 H26C O14 2_544 0.95(3) 2.98(3) 3.245(3) 97(2) y
C19 H19A O7 4_565 0.85(4) 2.42(4) 3.273(3) 177(3) y
C26 H26B O9 4_565 0.94(3) 2.46(3) 3.398(3) 176(2) y
C18 H18A O7 4_565 0.95(4) 2.84(4) 3.695(4) 151(3) y
C25 H25A O9 4_565 0.96(3) 2.85(3) 3.706(3) 149(2) y
C18 H18C O3 3_665 0.98(3) 2.95(3) 3.857(4) 153(2) y
C25 H25B O12 3_565 0.97(3) 2.74(3) 3.406(3) 126(2) y
C24 H24 O9 3_565 0.92(3) 2.88(3) 3.380(3) 116(2) y
C26 H26A O11 3_565 0.95(3) 2.76(3) 3.363(3) 122(2) y
C25 H25A O3 1_545 0.96(3) 2.87(3) 3.651(3) 139(2) y
C25 H25B O4 1_545 0.97(3) 2.64(3) 3.578(3) 164(2) y

loop_
_geom_torsion_atom_site_label_1
_geom_torsion_atom_site_label_2
_geom_torsion_atom_site_label_3
_geom_torsion_atom_site_label_4
_geom_torsion
O1 C1 C2 C3 -173.6(2)
C6 C1 C2 C3 3.0(3)
O1 C1 C2 N1 5.7(4)
C6 C1 C2 N1 -177.75(19)
O2 N1 C2 C3 -163.2(2)
O3 N1 C2 C3 16.1(3)
O2 N1 C2 C1 17.4(3)
O3 N1 C2 C1 -163.2(2)
C1 C2 C3 C4 -0.6(4)
N1 C2 C3 C4 -179.9(2)
C2 C3 C4 C5 -1.0(3)
C2 C3 C4 N2 -178.8(2)
O4 N2 C4 C5 175.9(2)
O5 N2 C4 C5 -4.6(3)
O4 N2 C4 C3 -6.2(3)
O5 N2 C4 C3 173.3(2)
C3 C4 C5 C6 -0.2(3)
N2 C4 C5 C6 177.6(2)
C4 C5 C6 C1 3.1(4)
C4 C5 C6 N3 -177.3(2)
O1 C1 C6 C5 172.4(2)
C2 C1 C6 C5 -4.2(3)
O1 C1 C6 N3 -7.2(3)
C2 C1 C6 N3 176.10(19)
O7 N3 C6 C5 148.0(2)
O6 N3 C6 C5 -30.4(3)
O7 N3 C6 C1 -32.3(3)
O6 N3 C6 C1 149.2(2)
O8 C7 C8 C9 176.6(2)
C12 C7 C8 C9 -3.7(3)
O8 C7 C8 N4 -1.9(3)
C12 C7 C8 N4 177.74(19)
O9 N4 C8 C9 125.8(2)
O10 N4 C8 C9 -54.2(3)
O9 N4 C8 C7 -55.5(3)
O10 N4 C8 C7 124.5(2)
C7 C8 C9 C10 3.2(3)
N4 C8 C9 C10 -178.3(2)
C8 C9 C10 C11 -0.1(3)
C8 C9 C10 N5 179.3(2)
O12 N5 C10 C11 -5.6(3)
O11 N5 C10 C11 174.2(2)
O12 N5 C10 C9 175.0(2)
O11 N5 C10 C9 -5.2(3)
C9 C10 C11 C12 -2.1(3)
N5 C10 C11 C12 178.57(19)
C10 C11 C12 C7 1.3(3)
C10 C11 C12 N6 -178.93(19)
O8 C7 C12 C11 -179.0(2)
C8 C7 C12 C11 1.4(3)
O8 C7 C12 N6 1.2(4)
C8 C7 C12 N6 -178.40(19)
O13 N6 C12 C11 -27.1(3)
O14 N6 C12 C11 152.0(2)
O13 N6 C12 C7 152.7(2)
O14 N6 C12 C7 -28.3(3)
C17 N7 C13 C14 -0.9(4)
N7 C13 C14 C15 1.2(4)
C18 N8 C15 C16 -173.7(2)
C19 N8 C15 C16 -1.6(3)
C18 N8 C15 C14 6.1(4)
C19 N8 C15 C14 178.3(2)
C13 C14 C15 N8 179.3(2)
C13 C14 C15 C16 -0.8(3)
N8 C15 C16 C17 -179.8(2)
C14 C15 C16 C17 0.3(3)
C13 N7 C17 C16 0.4(4)
C15 C16 C17 N7 -0.1(4)
C24 N9 C20 C21 -1.3(4)
N9 C20 C21 C22 0.5(4)
C25 N10 C22 C23 -178.1(2)
C26 N10 C22 C23 1.6(3)
C25 N10 C22 C21 2.1(3)
C26 N10 C22 C21 -178.2(2)
C20 C21 C22 N10 -179.6(2)
C20 C21 C22 C23 0.6(3)
N10 C22 C23 C24 179.3(2)
C21 C22 C23 C24 -0.9(3)
C20 N9 C24 C23 1.0(4)
C22 C23 C24 N9 0.1(4)
